data_1512838
loop_
_publ_author_name
'Suvra Acharya'
'Ambica Kejriwal'
'Achintesh Narayan Biswas'
'Purak Das'
'Debatra Narayan Neogi'
'Pinaki Bandyopadhyay'

_publ_section_title
;
 Synthesis, characterization, X-ray structure and spectroscopic study of
 platinum(II) complexes with tridentate diazene ligands having O,N,S donor
 set
;
_journal_name_full
;
Inorganica Chimica Acta
;
_journal_page_first 757
_journal_page_last 764
_journal_paper_doi 10.1016/j.ica.2012.09.041
_journal_volume 394
_journal_year 2013
_chemical_formula_moiety 'C20 H19 Cl N2 O Pt S'
_chemical_formula_sum 'C20 H19 Cl N2 O Pt S'
_chemical_formula_weight 565.97
_space_group_IT_number 14
_symmetry_cell_setting monoclinic
_symmetry_space_group_name_Hall '-P 2yn'
_symmetry_space_group_name_H-M 'P 1 21/n 1'
_atom_sites_solution_hydrogens geom
_atom_sites_solution_primary direct
_atom_sites_solution_secondary difmap
_cell_angle_alpha 90.00
_cell_angle_beta 100.916(4)
_cell_angle_gamma 90.00
_cell_formula_units_Z 4
_cell_length_a 11.478(4)
_cell_length_b 8.913(3)
_cell_length_c 18.736(6)
_cell_measurement_reflns_used 3319
_cell_measurement_temperature 293(2)
_cell_measurement_theta_max 25
_cell_measurement_theta_min 1.9
_cell_volume 1882.1(11)
_computing_cell_refinement 'SAINT (Bruker, 2000)'
_computing_data_collection 'SMART (Bruker, 1998)'
_computing_data_reduction SAINT
_computing_molecular_graphics 'SHELXTL (Bruker, 1997)'
_computing_publication_material SHELXTL
_computing_structure_refinement 'SHELXL-97 (Sheldrick, 1997)'
_computing_structure_solution 'SHELXS-97 (Sheldrick, 1997)'
_diffrn_ambient_temperature 293(2)
_diffrn_measured_fraction_theta_full 1.000
_diffrn_measured_fraction_theta_max 1.000
_diffrn_measurement_device_type 'CCD area detector'
_diffrn_measurement_method 'phi and omega scans'
_diffrn_radiation_monochromator graphite
_diffrn_radiation_source 'fine-focus sealed tube'
_diffrn_radiation_type MoK\a
_diffrn_radiation_wavelength 0.71073
_diffrn_reflns_av_R_equivalents 0.0426
_diffrn_reflns_av_sigmaI/netI 0.0343
_diffrn_reflns_limit_h_max 13
_diffrn_reflns_limit_h_min -13
_diffrn_reflns_limit_k_max 10
_diffrn_reflns_limit_k_min -10
_diffrn_reflns_limit_l_max 22
_diffrn_reflns_limit_l_min -22
_diffrn_reflns_number 14037
_diffrn_reflns_theta_full 25.00
_diffrn_reflns_theta_max 25.00
_diffrn_reflns_theta_min 1.93
_diffrn_standards_decay_% 0
_diffrn_standards_interval_count 0
_diffrn_standards_interval_time 0
_diffrn_standards_number 0
_exptl_absorpt_coefficient_mu 7.720
_exptl_absorpt_correction_T_max 0.498
_exptl_absorpt_correction_T_min 0.154
_exptl_absorpt_correction_type multi-scan
_exptl_absorpt_process_details '(SADABS; Sheldrick, 1996)'
_exptl_crystal_colour pink
_exptl_crystal_density_diffrn 1.997
_exptl_crystal_density_method 'not measured'
_exptl_crystal_description needle
_exptl_crystal_F_000 1088
_exptl_crystal_size_max 0.36
_exptl_crystal_size_mid 0.21
_exptl_crystal_size_min 0.09
_refine_diff_density_max 2.056
_refine_diff_density_min -0.565
_refine_diff_density_rms 0.172
_refine_ls_extinction_method none
_refine_ls_goodness_of_fit_ref 1.049
_refine_ls_hydrogen_treatment constr
_refine_ls_matrix_type full
_refine_ls_number_parameters 236
_refine_ls_number_reflns 3319
_refine_ls_number_restraints 0
_refine_ls_restrained_S_all 1.049
_refine_ls_R_factor_all 0.0341
_refine_ls_R_factor_gt 0.0279
_refine_ls_shift/su_max 0.002
_refine_ls_shift/su_mean 0.000
_refine_ls_structure_factor_coef Fsqd
_refine_ls_weighting_details 'calc w=1/[\s^2^(Fo^2^)+(0.0402P)^2^+0.0000P] where P=(Fo^2^+2Fc^2^)/3'
_refine_ls_weighting_scheme calc
_refine_ls_wR_factor_gt 0.0668
_refine_ls_wR_factor_ref 0.0701
_reflns_number_gt 2857
_reflns_number_total 3319
_reflns_threshold_expression >2sigma(I)
_cod_data_source_file ICA-2013-394-757-764-3.cif
_cod_data_source_block sad
_cod_depositor_comments
;
The following automatic conversions were performed:

'_exptl_absorpt_correction_type' value 'Multi-scan' changed to
'multi-scan' according to the built-in table from CIF Core dictionary
named 'cif_core.dic' version 2.4.1 from 2010-06-29.

Automatic conversion script
Id: cif_fix_values 1891 2012-01-12 08:04:46Z andrius 
;
_cod_original_sg_symbol_H-M 'P 21/n'
_cod_database_code 1512838

loop_
_symmetry_equiv_pos_as_xyz
'x, y, z'
'-x+1/2, y+1/2, -z+1/2'
'-x, -y, -z'
'x-1/2, -y-1/2, z-1/2'

loop_
_atom_site_label
_atom_site_type_symbol
_atom_site_fract_x
_atom_site_fract_y
_atom_site_fract_z
_atom_site_U_iso_or_equiv
_atom_site_adp_type
_atom_site_occupancy
_atom_site_symmetry_multiplicity
_atom_site_calc_flag
_atom_site_refinement_flags
Pt1 Pt 0.699399(15) 0.83054(2) 0.607141(9) 0.02231(9) Uani 1 1 d .
S1 S 0.65386(11) 1.01442(14) 0.67728(7) 0.0264(3) Uani 1 1 d .
Cl1 Cl 0.89515(11) 0.83093(13) 0.66816(7) 0.0295(3) Uani 1 1 d .
N2 N 0.5320(4) 0.8326(4) 0.5578(2) 0.0222(9) Uani 1 1 d .
O1 O 0.7434(3) 0.6745(3) 0.53999(18) 0.0257(8) Uani 1 1 d .
N1 N 0.4836(4) 0.7575(5) 0.5017(2) 0.0269(9) Uani 1 1 d .
C2 C 0.5456(5) 0.6618(5) 0.4668(3) 0.0258(11) Uani 1 1 d .
C8 C 0.8357(4) 0.4821(5) 0.4502(3) 0.0276(11) Uani 1 1 d .
H8 H 0.8859 0.5217 0.4906 0.033 Uiso 1 1 calc R
C12 C 0.4975(4) 1.0164(5) 0.6471(3) 0.0258(11) Uani 1 1 d .
C18 C 0.5949(5) 0.8347(5) 0.7922(3) 0.0324(13) Uani 1 1 d .
H18A H 0.5130 0.8666 0.7781 0.039 Uiso 1 1 calc .
H18B H 0.6051 0.7437 0.7656 0.039 Uiso 1 1 calc .
C10 C 0.7156(4) 0.5221(5) 0.4365(3) 0.0242(11) Uani 1 1 d .
C13 C 0.4242(5) 1.1098(6) 0.6782(3) 0.0335(13) Uani 1 1 d .
H13 H 0.4551 1.1677 0.7186 0.040 Uiso 1 1 calc R
C1 C 0.6686(4) 0.6248(5) 0.4840(3) 0.0249(11) Uani 1 1 d .
C17 C 0.6757(4) 0.9557(6) 0.7725(3) 0.0288(12) Uani 1 1 d .
H17A H 0.7569 0.9211 0.7868 0.035 Uiso 1 1 calc .
H17B H 0.6672 1.0436 0.8016 0.035 Uiso 1 1 calc .
C14 C 0.3050(5) 1.1155(7) 0.6484(3) 0.0358(13) Uani 1 1 d .
H14 H 0.2551 1.1773 0.6690 0.043 Uiso 1 1 calc R
C4 C 0.5178(4) 0.5016(6) 0.3597(3) 0.0334(12) Uani 1 1 d .
H4 H 0.4680 0.4621 0.3191 0.040 Uiso 1 1 calc R
C6 C 0.8081(5) 0.3263(5) 0.3444(3) 0.0327(13) Uani 1 1 d .
H6 H 0.8392 0.2608 0.3142 0.039 Uiso 1 1 calc R
C9 C 0.6405(4) 0.4621(5) 0.3745(3) 0.0283(12) Uani 1 1 d .
C7 C 0.8813(5) 0.3856(6) 0.4051(3) 0.0318(12) Uani 1 1 d .
H7 H 0.9613 0.3602 0.4154 0.038 Uiso 1 1 calc R
C19 C 0.6219(5) 0.8026(6) 0.8728(3) 0.0364(14) Uani 1 1 d .
H19A H 0.6974 0.7507 0.8846 0.044 Uiso 1 1 calc .
H19B H 0.6296 0.8969 0.8990 0.044 Uiso 1 1 calc .
C11 C 0.4508(4) 0.9285(5) 0.5871(3) 0.0263(11) Uani 1 1 d .
C5 C 0.6888(5) 0.3637(6) 0.3282(3) 0.0321(12) Uani 1 1 d .
H5 H 0.6405 0.3242 0.2870 0.039 Uiso 1 1 calc R
C16 C 0.3310(4) 0.9357(6) 0.5567(3) 0.0306(12) Uani 1 1 d .
H16 H 0.2996 0.8783 0.5161 0.037 Uiso 1 1 calc R
C3 C 0.4734(5) 0.5957(6) 0.4041(3) 0.0340(13) Uani 1 1 d .
H3 H 0.3929 0.6184 0.3936 0.041 Uiso 1 1 calc R
C15 C 0.2589(5) 1.0300(6) 0.5880(3) 0.0344(13) Uani 1 1 d .
H15 H 0.1784 1.0360 0.5682 0.041 Uiso 1 1 calc R
C20 C 0.5280(5) 0.7088(6) 0.8979(3) 0.0418(14) Uani 1 1 d .
H20A H 0.4540 0.7620 0.8890 0.063 Uiso 1 1 calc R
H20B H 0.5513 0.6891 0.9490 0.063 Uiso 1 1 calc R
H20C H 0.5192 0.6156 0.8718 0.063 Uiso 1 1 calc R

loop_
_atom_site_aniso_label
_atom_site_aniso_U_11
_atom_site_aniso_U_22
_atom_site_aniso_U_33
_atom_site_aniso_U_23
_atom_site_aniso_U_13
_atom_site_aniso_U_12
Pt1 0.01860(13) 0.02863(13) 0.01808(13) -0.00031(8) -0.00064(8) -0.00011(8)
S1 0.0226(6) 0.0308(7) 0.0240(7) -0.0029(5) -0.0004(5) 0.0007(5)
Cl1 0.0210(6) 0.0358(7) 0.0284(7) -0.0024(5) -0.0039(5) 0.0000(5)
N2 0.021(2) 0.028(2) 0.016(2) -0.0009(16) -0.0014(17) -0.0013(16)
O1 0.0213(18) 0.035(2) 0.0187(19) -0.0040(14) -0.0003(15) 0.0015(14)
N1 0.024(2) 0.033(2) 0.022(2) -0.0013(19) -0.0003(18) 0.0015(19)
C2 0.022(3) 0.034(3) 0.021(3) 0.003(2) 0.001(2) 0.003(2)
C8 0.024(3) 0.041(3) 0.019(3) -0.004(2) 0.006(2) -0.006(2)
C12 0.022(3) 0.033(3) 0.021(3) 0.004(2) 0.000(2) 0.000(2)
C18 0.026(3) 0.039(3) 0.030(3) -0.004(2) 0.001(2) 0.001(2)
C10 0.023(3) 0.026(3) 0.022(3) 0.001(2) 0.003(2) -0.002(2)
C13 0.036(3) 0.041(3) 0.022(3) -0.004(2) 0.002(2) 0.007(3)
C1 0.024(3) 0.032(3) 0.017(3) 0.003(2) 0.001(2) -0.001(2)
C17 0.024(3) 0.039(3) 0.020(3) -0.004(2) -0.003(2) 0.001(2)
C14 0.030(3) 0.049(3) 0.028(3) 0.001(3) 0.005(2) 0.014(3)
C4 0.026(3) 0.045(3) 0.025(3) -0.008(3) -0.007(2) 0.003(2)
C6 0.029(3) 0.042(3) 0.029(3) -0.005(2) 0.011(2) -0.003(2)
C9 0.029(3) 0.031(3) 0.024(3) -0.001(2) 0.002(2) -0.007(2)
C7 0.026(3) 0.043(3) 0.028(3) 0.002(2) 0.010(2) 0.000(2)
C19 0.031(3) 0.054(4) 0.025(3) -0.004(3) 0.006(2) 0.002(3)
C11 0.025(3) 0.032(3) 0.020(3) 0.003(2) 0.001(2) 0.002(2)
C5 0.036(3) 0.038(3) 0.021(3) -0.010(2) 0.003(2) -0.003(2)
C16 0.028(3) 0.040(3) 0.022(3) 0.002(2) -0.001(2) 0.000(2)
C3 0.022(3) 0.046(3) 0.030(3) -0.003(3) -0.005(2) -0.001(2)
C15 0.026(3) 0.049(3) 0.028(3) 0.003(3) 0.005(2) 0.008(2)
C20 0.042(4) 0.043(3) 0.041(4) -0.006(3) 0.010(3) -0.002(3)

loop_
_atom_type_symbol
_atom_type_description
_atom_type_scat_dispersion_real
_atom_type_scat_dispersion_imag
_atom_type_scat_source
C C 0.0033 0.0016 'International Tables Vol C Tables 4.2.6.8 and 6.1.1.4'
H H 0.0000 0.0000 'International Tables Vol C Tables 4.2.6.8 and 6.1.1.4'
N N 0.0061 0.0033 'International Tables Vol C Tables 4.2.6.8 and 6.1.1.4'
O O 0.0106 0.0060 'International Tables Vol C Tables 4.2.6.8 and 6.1.1.4'
S S 0.1246 0.1234 'International Tables Vol C Tables 4.2.6.8 and 6.1.1.4'
Cl Cl 0.1484 0.1585 'International Tables Vol C Tables 4.2.6.8 and 6.1.1.4'
Pt Pt -1.7033 8.3905 'International Tables Vol C Tables 4.2.6.8 and 6.1.1.4'

loop_
_geom_angle_atom_site_label_1
_geom_angle_atom_site_label_2
_geom_angle_atom_site_label_3
_geom_angle
N2 Pt1 O1 92.94(15)
N2 Pt1 S1 87.29(12)
O1 Pt1 S1 176.50(10)
N2 Pt1 Cl1 178.40(12)
O1 Pt1 Cl1 88.55(10)
S1 Pt1 Cl1 91.25(5)
C12 S1 C17 104.9(2)
C12 S1 Pt1 98.94(17)
C17 S1 Pt1 111.17(17)
N1 N2 C11 114.2(4)
N1 N2 Pt1 127.8(3)
C11 N2 Pt1 118.0(3)
C1 O1 Pt1 122.4(3)
N2 N1 C2 122.6(4)
N1 C2 C1 128.6(5)
N1 C2 C3 112.4(5)
C1 C2 C3 119.0(5)
C7 C8 C10 121.5(5)
C7 C8 H8 119.2
C10 C8 H8 119.2
C13 C12 C11 120.3(5)
C13 C12 S1 121.9(4)
C11 C12 S1 117.6(4)
C19 C18 C17 111.1(4)
C19 C18 H18A 109.4
C17 C18 H18A 109.4
C19 C18 H18B 109.4
C17 C18 H18B 109.4
H18A C18 H18B 108.0
C8 C10 C9 118.6(4)
C8 C10 C1 121.1(4)
C9 C10 C1 120.2(4)
C14 C13 C12 119.1(5)
C14 C13 H13 120.4
C12 C13 H13 120.4
O1 C1 C2 125.3(5)
O1 C1 C10 116.3(4)
C2 C1 C10 118.3(4)
C18 C17 S1 117.7(4)
C18 C17 H17A 107.9
S1 C17 H17A 107.9
C18 C17 H17B 107.9
S1 C17 H17B 107.9
H17A C17 H17B 107.2
C13 C14 C15 120.5(5)
C13 C14 H14 119.7
C15 C14 H14 119.7
C3 C4 C9 120.6(5)
C3 C4 H4 119.7
C9 C4 H4 119.7
C7 C6 C5 120.6(5)
C7 C6 H6 119.7
C5 C6 H6 119.7
C10 C9 C5 119.2(5)
C10 C9 C4 119.4(5)
C5 C9 C4 121.4(5)
C8 C7 C6 120.0(5)
C8 C7 H7 120.0
C6 C7 H7 120.0
C20 C19 C18 113.3(5)
C20 C19 H19A 108.9
C18 C19 H19A 108.9
C20 C19 H19B 108.9
C18 C19 H19B 108.9
H19A C19 H19B 107.7
C16 C11 C12 120.4(5)
C16 C11 N2 122.1(5)
C12 C11 N2 117.5(4)
C6 C5 C9 120.0(5)
C6 C5 H5 120.0
C9 C5 H5 120.0
C15 C16 C11 118.6(5)
C15 C16 H16 120.7
C11 C16 H16 120.7
C4 C3 C2 122.4(5)
C4 C3 H3 118.8
C2 C3 H3 118.8
C14 C15 C16 120.9(5)
C14 C15 H15 119.5
C16 C15 H15 119.5
C19 C20 H20A 109.5
C19 C20 H20B 109.5
H20A C20 H20B 109.5
C19 C20 H20C 109.5
H20A C20 H20C 109.5
H20B C20 H20C 109.5

loop_
_geom_bond_atom_site_label_1
_geom_bond_atom_site_label_2
_geom_bond_distance
Pt1 N2 1.968(4)
Pt1 O1 2.003(3)
Pt1 S1 2.2241(13)
Pt1 Cl1 2.3200(15)
S1 C12 1.777(5)
S1 C17 1.831(5)
N2 N1 1.281(5)
N2 C11 1.448(6)
O1 C1 1.301(6)
N1 C2 1.355(6)
C2 C1 1.426(7)
C2 C3 1.430(7)
C8 C7 1.376(7)
C8 C10 1.400(7)
C8 H8 0.9300
C12 C13 1.388(7)
C12 C11 1.391(7)
C18 C19 1.510(8)
C18 C17 1.513(7)
C18 H18A 0.9700
C18 H18B 0.9700
C10 C9 1.415(7)
C10 C1 1.450(7)
C13 C14 1.377(7)
C13 H13 0.9300
C17 H17A 0.9700
C17 H17B 0.9700
C14 C15 1.383(7)
C14 H14 0.9300
C4 C3 1.347(7)
C4 C9 1.427(7)
C4 H4 0.9300
C6 C7 1.385(8)
C6 C5 1.385(8)
C6 H6 0.9300
C9 C5 1.418(7)
C7 H7 0.9300
C19 C20 1.507(8)
C19 H19A 0.9700
C19 H19B 0.9700
C11 C16 1.387(7)
C5 H5 0.9300
C16 C15 1.386(7)
C16 H16 0.9300
C3 H3 0.9300
C15 H15 0.9300
C20 H20A 0.9600
C20 H20B 0.9600
C20 H20C 0.9600

loop_
_geom_torsion_atom_site_label_1
_geom_torsion_atom_site_label_2
_geom_torsion_atom_site_label_3
_geom_torsion_atom_site_label_4
_geom_torsion
N2 Pt1 S1 C12 6.85(19)
O1 Pt1 S1 C12 100.8(17)
Cl1 Pt1 S1 C12 -172.50(17)
N2 Pt1 S1 C17 116.7(2)
O1 Pt1 S1 C17 -149.3(16)
Cl1 Pt1 S1 C17 -62.61(18)
O1 Pt1 N2 N1 -2.0(4)
S1 Pt1 N2 N1 174.5(4)
Cl1 Pt1 N2 N1 -161(4)
O1 Pt1 N2 C11 177.6(3)
S1 Pt1 N2 C11 -5.9(3)
Cl1 Pt1 N2 C11 18(4)
N2 Pt1 O1 C1 5.0(4)
S1 Pt1 O1 C1 -88.7(17)
Cl1 Pt1 O1 C1 -175.5(4)
C11 N2 N1 C2 180.0(4)
Pt1 N2 N1 C2 -0.5(7)
N2 N1 C2 C1 1.0(8)
N2 N1 C2 C3 -177.6(4)
C17 S1 C12 C13 61.5(5)
Pt1 S1 C12 C13 176.3(4)
C17 S1 C12 C11 -123.1(4)
Pt1 S1 C12 C11 -8.3(4)
C7 C8 C10 C9 -0.6(7)
C7 C8 C10 C1 -179.5(5)
C11 C12 C13 C14 -0.8(8)
S1 C12 C13 C14 174.6(4)
Pt1 O1 C1 C2 -6.2(7)
Pt1 O1 C1 C10 174.6(3)
N1 C2 C1 O1 2.9(9)
C3 C2 C1 O1 -178.6(5)
N1 C2 C1 C10 -177.9(5)
C3 C2 C1 C10 0.6(7)
C8 C10 C1 O1 -1.2(7)
C9 C10 C1 O1 179.8(4)
C8 C10 C1 C2 179.5(5)
C9 C10 C1 C2 0.5(7)
C19 C18 C17 S1 -178.3(4)
C12 S1 C17 C18 39.2(4)
Pt1 S1 C17 C18 -66.8(4)
C12 C13 C14 C15 -0.4(8)
C8 C10 C9 C5 0.1(7)
C1 C10 C9 C5 179.1(5)
C8 C10 C9 C4 -180.0(5)
C1 C10 C9 C4 -1.0(7)
C3 C4 C9 C10 0.3(8)
C3 C4 C9 C5 -179.8(5)
C10 C8 C7 C6 0.4(8)
C5 C6 C7 C8 0.3(8)
C17 C18 C19 C20 167.4(4)
C13 C12 C11 C16 1.5(8)
S1 C12 C11 C16 -174.0(4)
C13 C12 C11 N2 -179.4(4)
S1 C12 C11 N2 5.1(6)
N1 N2 C11 C16 0.6(7)
Pt1 N2 C11 C16 -179.0(4)
N1 N2 C11 C12 -178.5(4)
Pt1 N2 C11 C12 1.9(6)
C7 C6 C5 C9 -0.7(8)
C10 C9 C5 C6 0.6(8)
C4 C9 C5 C6 -179.4(5)
C12 C11 C16 C15 -1.1(8)
N2 C11 C16 C15 179.9(5)
C9 C4 C3 C2 0.9(9)
N1 C2 C3 C4 177.4(5)
C1 C2 C3 C4 -1.4(8)
C13 C14 C15 C16 0.8(8)
C11 C16 C15 C14 0.0(8)
